data_4125276
loop_
_publ_author_name
'Pfeifer, Lukas'
'Engle, Keary M.'
'Pidgeon, George W.'
'Sparkes, Hazel A.'
'Thompson, Amber L.'
'Brown, John M.'
'Gouverneur, V\'eronique'

_publ_section_title
;
 Hydrogen-Bonded Homoleptic Fluoride-Diarylurea Complexes: Structure,
 Reactivity, and Coordinating Power.
;
_journal_issue 40
_journal_name_full 'Journal of the American Chemical Society'
_journal_page_first 13314
_journal_paper_doi 10.1021/jacs.6b07501
_journal_volume 138
_journal_year 2016
_chemical_formula_moiety '2(C19 H24 N2 O), C16 H36 N, F'
_chemical_formula_sum 'C54 H84 F N5 O2'
_chemical_formula_weight 854.30
_chemical_melting_point ?
_space_group_IT_number 14
_symmetry_cell_setting monoclinic
_symmetry_space_group_name_Hall '-P 2ybc'
_symmetry_space_group_name_H-M 'P 1 21/c 1'
_atom_sites_solution_hydrogens geom
_atom_sites_solution_primary direct
_atom_sites_solution_secondary difmap
_audit_creation_method SHELXL-97
_cell_angle_alpha 90.00
_cell_angle_beta 101.98(2)
_cell_angle_gamma 90.00
_cell_formula_units_Z 4
_cell_length_a 13.071(4)
_cell_length_b 15.712(5)
_cell_length_c 25.244(8)
_cell_measurement_reflns_used 330
_cell_measurement_temperature 150(2)
_cell_volume 5071(3)
_computing_cell_refinement 'SXD2001 (Gutmann, 2005)'
_computing_data_collection 'SXD2001 (Gutmann, 2005)'
_computing_data_reduction 'SXD2001 (Gutmann, 2005)'
_computing_structure_refinement 'SHELXL-97 (Sheldrick, 1997)'
_computing_structure_solution 'SHELXS-97 (Sheldrick, 1990)'
_diffrn_ambient_temperature 150(2)
_diffrn_measured_fraction_theta_full 0.320
_diffrn_measured_fraction_theta_max 0.331
_diffrn_measurement_device_type 'SXD at ISIS neutron source'
_diffrn_measurement_method 'time-of-flight Laue diffraction'
_diffrn_radiation_monochromator none
_diffrn_radiation_source 'ISIS spallation neutron source'
_diffrn_radiation_type neutron
_diffrn_radiation_wavelength Laue
_diffrn_reflns_av_R_equivalents 0.0000
_diffrn_reflns_av_sigmaI/netI 0.0584
_diffrn_reflns_limit_h_max 29
_diffrn_reflns_limit_h_min -26
_diffrn_reflns_limit_k_max 18
_diffrn_reflns_limit_k_min -21
_diffrn_reflns_limit_l_max 47
_diffrn_reflns_limit_l_min -55
_diffrn_reflns_number 13466
_diffrn_reflns_theta_full 84.88
_diffrn_reflns_theta_max 84.88
_diffrn_reflns_theta_min 7.99
_diffrn_standards_decay_% 0
_diffrn_standards_interval_count 0
_diffrn_standards_interval_time 0
_diffrn_standards_number 0
_exptl_absorpt_coefficient_mu 0.227
_exptl_absorpt_correction_type numerical
_exptl_absorpt_process_details
;
Crystal size used:  Spherical, radius 1 mm
Mu: (5.8573 + 0.0169 * lambda) cm^-1^
;
_exptl_crystal_colour clear_pale_colourless
_exptl_crystal_density_diffrn 1.119
_exptl_crystal_density_meas ?
_exptl_crystal_density_method 'not measured'
_exptl_crystal_description block
_exptl_crystal_F_000 435
_exptl_crystal_size_max 8.0
_exptl_crystal_size_mid 7.0
_exptl_crystal_size_min 7.0
_refine_diff_density_max 0.810
_refine_diff_density_min -1.279
_refine_diff_density_rms 0.192
_refine_ls_extinction_method none
_refine_ls_goodness_of_fit_ref 1.056
_refine_ls_hydrogen_treatment refall
_refine_ls_matrix_type full
_refine_ls_number_parameters 1315
_refine_ls_number_reflns 13466
_refine_ls_number_restraints 317
_refine_ls_restrained_S_all 1.077
_refine_ls_R_factor_all 0.0764
_refine_ls_R_factor_gt 0.0764
_refine_ls_shift/su_max 0.004
_refine_ls_shift/su_mean 0.000
_refine_ls_structure_factor_coef Fsqd
_refine_ls_weighting_details 'calc w=1/[\s^2^(Fo^2^)+(0.1415P)^2^+77.4949P] where P=(Fo^2^+2Fc^2^)/3'
_refine_ls_weighting_scheme calc
_refine_ls_wR_factor_gt 0.1893
_refine_ls_wR_factor_ref 0.1893
_reflns_number_gt 13466
_reflns_number_total 13466
_reflns_threshold_expression >2sigma(I)
_oxford_structure_analysis_title 055gwp13/Neutron3
_cod_data_source_file ja6b07501_si_002.cif
_cod_data_source_block 2d-neutron
_cod_depositor_comments
;
The following automatic conversions were performed:

'_chemical_melting_point' value 'not measured' was changed to '?' -
the value is undefined or not given.

'_exptl_crystal_density_meas' value 'not measured' was changed to '?'
- the value is perceived as not measured.

Automatic conversion script
Id: cif_fix_values 4268 2015-11-12 08:31:59Z antanas 

 Adding full bibliography for 4125254--4125278.cif.
;
_cod_original_cell_volume 5072(3)
_cod_original_sg_symbol_H-M 'P 1 21/c 1 '
_cod_database_code 4125276

loop_
_symmetry_equiv_pos_as_xyz
'x, y, z'
'-x, y+1/2, -z+1/2'
'-x, -y, -z'
'x, -y-1/2, z-1/2'

loop_
_atom_site_label
_atom_site_type_symbol
_atom_site_fract_x
_atom_site_fract_y
_atom_site_fract_z
_atom_site_U_iso_or_equiv
_atom_site_adp_type
_atom_site_occupancy
_atom_site_symmetry_multiplicity
_atom_site_calc_flag
_atom_site_refinement_flags
_atom_site_disorder_assembly
_atom_site_disorder_group
F1 F 0.8132(4) 0.6704(4) 0.7323(2) 0.0413(15) Uani 1 1 d . . .
C1 C 0.6000(3) 0.6253(3) 0.77246(16) 0.0223(10) Uani 1 1 d . . .
O1 O 0.5180(3) 0.6118(3) 0.78745(19) 0.0275(12) Uani 1 1 d . . .
C2 C 1.0410(3) 0.6528(3) 0.69968(18) 0.0318(11) Uani 1 1 d . . .
O2 O 1.1276(4) 0.6458(4) 0.6881(2) 0.0390(14) Uani 1 1 d . . .
N11 N 0.6080(2) 0.6332(2) 0.71946(12) 0.0267(7) Uani 1 1 d . . .
C12 C 0.5288(3) 0.6200(3) 0.67352(16) 0.0227(10) Uani 1 1 d . . .
C13 C 0.5562(3) 0.6315(3) 0.62329(18) 0.0349(12) Uani 1 1 d . . .
C14 C 0.4826(3) 0.6198(3) 0.57555(19) 0.0404(13) Uani 1 1 d . . .
C15 C 0.3800(3) 0.5968(3) 0.57582(17) 0.0333(11) Uani 1 1 d . . .
C16 C 0.3545(3) 0.5847(3) 0.62610(17) 0.0286(11) Uani 1 1 d . . .
C17 C 0.4269(3) 0.5957(3) 0.67445(18) 0.0260(10) Uani 1 1 d . . .
C18 C 0.2984(4) 0.5902(5) 0.5238(2) 0.0431(13) Uani 1 1 d . . .
C19 C 0.3238(4) 0.5282(4) 0.4832(2) 0.0408(13) Uani 1 1 d . . .
C20 C 0.2459(5) 0.5356(5) 0.4290(2) 0.0488(14) Uani 1 1 d . . .
N21 N 0.6963(2) 0.6343(2) 0.80617(12) 0.0257(8) Uani 1 1 d . . .
C22 C 0.7213(3) 0.6198(3) 0.86192(16) 0.0271(10) Uani 1 1 d . . .
C23 C 0.8269(3) 0.6269(3) 0.88716(18) 0.0330(11) Uani 1 1 d . . .
C24 C 0.8591(4) 0.6160(3) 0.94297(18) 0.0397(13) Uani 1 1 d . . .
C25 C 0.7883(3) 0.5972(3) 0.97544(17) 0.0331(11) Uani 1 1 d . . .
C26 C 0.6832(3) 0.5897(3) 0.94955(18) 0.0333(12) Uani 1 1 d . . .
C27 C 0.6494(3) 0.6004(3) 0.89416(18) 0.0294(11) Uani 1 1 d . . .
C28 C 0.8217(4) 0.5895(4) 1.0364(2) 0.0404(13) Uani 1 1 d . . .
C29 C 0.9029(4) 0.5212(4) 1.05572(19) 0.0353(12) Uani 1 1 d . . .
C30 C 0.9431(5) 0.5240(5) 1.1172(2) 0.0372(12) Uani 1 1 d . . .
N31 N 1.0252(2) 0.6634(2) 0.75100(13) 0.0352(9) Uani 1 1 d . . .
C32 C 1.1021(3) 0.6662(3) 0.79793(18) 0.0319(11) Uani 1 1 d . . .
C33 C 1.0782(4) 0.7065(3) 0.8428(2) 0.0414(13) Uani 1 1 d . . .
C34 C 1.1483(4) 0.7109(4) 0.8913(2) 0.0455(14) Uani 1 1 d . . .
C35 C 1.2450(4) 0.6736(3) 0.89768(18) 0.0425(13) Uani 1 1 d D A .
C36 C 1.2721(4) 0.6340(3) 0.8526(2) 0.0388(12) Uani 1 1 d . . .
C37 C 1.2013(3) 0.6295(3) 0.80319(19) 0.0334(11) Uani 1 1 d . . .
C38 C 1.3206(4) 0.6811(3) 0.9513(2) 0.0617(17) Uani 1 1 d D . .
C39 C 1.3929(6) 0.6089(5) 0.9657(3) 0.037(3) Uiso 0.643(17) 1 d PD A 1
C40 C 1.4542(8) 0.6173(7) 1.0236(4) 0.061(5) Uiso 0.643(17) 1 d PD A 1
C39A C 1.3665(11) 0.6039(8) 0.9820(6) 0.065(6) Uiso 0.357(17) 1 d PD A 2
C40A C 1.4463(12) 0.6183(10) 1.0337(6) 0.031(6) Uiso 0.357(17) 1 d PD A 2
N41 N 0.9474(2) 0.6529(2) 0.66251(14) 0.0364(9) Uani 1 1 d . . .
C42 C 0.9364(3) 0.6480(3) 0.60662(19) 0.0320(11) Uani 1 1 d . . .
C43 C 0.8464(3) 0.6828(3) 0.5740(2) 0.0351(12) Uani 1 1 d . . .
C44 C 0.8311(4) 0.6782(3) 0.5176(2) 0.0427(13) Uani 1 1 d . . .
C45 C 0.9028(3) 0.6407(4) 0.4916(2) 0.0451(14) Uani 1 1 d . . .
C46 C 0.9910(4) 0.6030(4) 0.5250(2) 0.0416(13) Uani 1 1 d . . .
C47 C 1.0077(4) 0.6078(3) 0.5804(2) 0.0401(13) Uani 1 1 d . . .
C48 C 0.8916(4) 0.6396(5) 0.4302(2) 0.0587(17) Uani 1 1 d . . .
C49 C 0.7834(5) 0.6377(7) 0.3984(2) 0.068(2) Uani 1 1 d . . .
C50 C 0.7769(5) 0.6292(6) 0.3378(2) 0.0556(18) Uani 1 1 d . . .
N51 N 0.6532(2) 0.36057(19) 0.77247(12) 0.0225(7) Uani 1 1 d . . .
C52 C 0.7308(3) 0.4248(3) 0.7595(2) 0.0257(10) Uani 1 1 d . . .
C53 C 0.8243(4) 0.3871(3) 0.7406(2) 0.0291(11) Uani 1 1 d . . .
C54 C 0.9005(4) 0.4591(4) 0.7353(3) 0.0379(13) Uani 1 1 d . . .
C55 C 0.9960(5) 0.4275(5) 0.7164(4) 0.0537(17) Uani 1 1 d . . .
C56 C 0.6102(3) 0.3056(3) 0.72316(17) 0.0217(10) Uani 1 1 d . . .
C57 C 0.5596(4) 0.3536(3) 0.67253(19) 0.0347(12) Uani 1 1 d . . .
C58 C 0.5017(5) 0.2923(4) 0.6298(2) 0.0411(13) Uani 1 1 d . . .
C59 C 0.4701(6) 0.3348(6) 0.5751(3) 0.0578(17) Uani 1 1 d . . .
C60 C 0.5668(4) 0.4105(3) 0.7897(2) 0.0266(10) Uani 1 1 d . . .
C61 C 0.4764(4) 0.3592(3) 0.8022(2) 0.0344(12) Uani 1 1 d . . .
C62 C 0.3937(4) 0.4180(4) 0.8161(3) 0.0392(13) Uani 1 1 d . . .
C63 C 0.3029(5) 0.3679(5) 0.8300(3) 0.0601(18) Uani 1 1 d . . .
C64 C 0.7042(3) 0.3010(3) 0.81725(17) 0.0227(10) Uani 1 1 d . . .
C65 C 0.7693(4) 0.3444(3) 0.86648(18) 0.0295(11) Uani 1 1 d . . .
C66 C 0.8013(4) 0.2796(3) 0.91136(19) 0.0312(11) Uani 1 1 d . . .
C67 C 0.8881(5) 0.3112(5) 0.9569(2) 0.0448(14) Uani 1 1 d . . .
H111 H 0.6837(6) 0.6480(6) 0.7144(3) 0.042(2) Uani 1 1 d . . .
H131 H 0.6365(7) 0.6486(8) 0.6219(4) 0.065(3) Uani 1 1 d . . .
H141 H 0.5077(8) 0.6291(9) 0.5372(4) 0.073(4) Uani 1 1 d . . .
H161 H 0.2745(7) 0.5674(8) 0.6282(4) 0.061(3) Uani 1 1 d . . .
H171 H 0.4036(6) 0.5873(6) 0.7127(4) 0.046(2) Uani 1 1 d . . .
H181 H 0.2228(9) 0.5749(11) 0.5337(5) 0.090(5) Uani 1 1 d . . .
H182 H 0.2881(10) 0.6535(9) 0.5051(5) 0.078(4) Uani 1 1 d . . .
H191 H 0.3202(10) 0.4642(9) 0.4986(5) 0.074(3) Uani 1 1 d . . .
H192 H 0.4021(10) 0.5358(8) 0.4779(5) 0.073(3) Uani 1 1 d . . .
H201 H 0.2486(11) 0.5983(11) 0.4125(5) 0.086(4) Uani 1 1 d . . .
H202 H 0.2640(10) 0.4908(9) 0.3991(6) 0.085(4) Uani 1 1 d . . .
H203 H 0.1676(10) 0.5223(9) 0.4322(5) 0.079(4) Uani 1 1 d . . .
H211 H 0.7552(7) 0.6457(6) 0.7870(4) 0.041(2) Uani 1 1 d . . .
H231 H 0.8820(7) 0.6398(8) 0.8627(4) 0.063(3) Uani 1 1 d . . .
H241 H 0.9406(7) 0.6211(8) 0.9607(4) 0.063(3) Uani 1 1 d . . .
H261 H 0.6252(7) 0.5760(8) 0.9738(4) 0.067(3) Uani 1 1 d . . .
H271 H 0.5683(7) 0.5951(8) 0.8758(4) 0.056(3) Uani 1 1 d . . .
H281 H 0.8536(9) 0.6519(8) 1.0526(4) 0.062(3) Uani 1 1 d . . .
H282 H 0.7555(8) 0.5803(8) 1.0542(4) 0.064(3) Uani 1 1 d . . .
H291 H 0.8718(11) 0.4632(9) 1.0432(5) 0.075(4) Uani 1 1 d . . .
H292 H 0.9705(8) 0.5314(7) 1.0353(4) 0.060(3) Uani 1 1 d . . .
H301 H 0.9714(10) 0.5890(10) 1.1306(4) 0.076(4) Uani 1 1 d . . .
H302 H 1.0035(11) 0.4818(10) 1.1291(5) 0.079(4) Uani 1 1 d . . .
H303 H 0.8808(9) 0.5083(8) 1.1373(5) 0.073(4) Uani 1 1 d . . .
H311 H 0.9477(7) 0.6727(7) 0.7542(4) 0.048(3) Uani 1 1 d . . .
H331 H 1.0018(7) 0.7377(7) 0.8387(4) 0.056(3) Uani 1 1 d . . .
H341 H 1.1267(10) 0.7424(8) 0.9255(5) 0.077(4) Uani 1 1 d . . .
H361 H 1.3489(8) 0.6033(9) 0.8555(5) 0.081(4) Uani 1 1 d . . .
H371 H 1.2214(7) 0.5987(7) 0.7680(4) 0.053(3) Uani 1 1 d . . .
H381 H 1.3532(13) 0.7423(7) 0.9583(7) 0.075(6) Uiso 0.643(17) 1 d PD A 1
H382 H 1.2663(10) 0.6777(12) 0.9821(5) 0.077(6) Uiso 0.643(17) 1 d PD A 1
H391 H 1.3501(12) 0.5479(7) 0.9620(6) 0.062(5) Uiso 0.643(17) 1 d PD A 1
H392 H 1.4459(9) 0.6080(10) 0.9388(5) 0.055(5) Uiso 0.643(17) 1 d PD A 1
H401 H 1.5029(13) 0.6732(10) 1.0281(7) 0.083(6) Uiso 0.643(17) 1 d PD A 1
H402 H 1.4014(12) 0.6223(14) 1.0512(6) 0.084(7) Uiso 0.643(17) 1 d PD A 1
H403 H 1.5026(13) 0.5634(10) 1.0364(6) 0.066(5) Uiso 0.643(17) 1 d PD A 1
H383 H 1.3888(14) 0.7201(16) 0.9428(9) 0.092(13) Uiso 0.357(17) 1 d PD A 2
H384 H 1.2881(18) 0.7240(14) 0.9773(6) 0.064(10) Uiso 0.357(17) 1 d PD A 2
H393 H 1.3041(17) 0.5636(16) 0.9898(12) 0.132(18) Uiso 0.357(17) 1 d PD A 2
H394 H 1.405(2) 0.5650(15) 0.9545(8) 0.065(11) Uiso 0.357(17) 1 d PD A 2
H404 H 1.5274(18) 0.608(3) 1.0311(13) 0.072(10) Uiso 0.357(17) 1 d PD A 2
H405 H 1.444(3) 0.6797(16) 1.0536(16) 0.108(15) Uiso 0.357(17) 1 d PD A 2
H406 H 1.432(3) 0.571(2) 1.0635(16) 0.132(18) Uiso 0.357(17) 1 d PD A 2
H411 H 0.8833(7) 0.6624(7) 0.6784(4) 0.047(3) Uani 1 1 d . . .
H431 H 0.7883(8) 0.7136(8) 0.5933(4) 0.058(3) Uani 1 1 d . . .
H441 H 0.7587(8) 0.7061(8) 0.4931(4) 0.069(3) Uani 1 1 d . . .
H461 H 1.0504(8) 0.5729(8) 0.5063(5) 0.072(3) Uani 1 1 d . . .
H471 H 1.0790(7) 0.5778(8) 0.6052(5) 0.072(4) Uani 1 1 d . . .
H481 H 0.9303(8) 0.6957(9) 0.4171(4) 0.078(4) Uani 1 1 d . . .
H482 H 0.9321(10) 0.5801(10) 0.4197(5) 0.092(5) Uani 1 1 d . . .
H491 H 0.7407(11) 0.5858(10) 0.4126(5) 0.089(5) Uani 1 1 d . . .
H492 H 0.7501(10) 0.6960(10) 0.4056(5) 0.075(4) Uani 1 1 d . . .
H501 H 0.8058(15) 0.5705(13) 0.3272(5) 0.109(6) Uani 1 1 d . . .
H502 H 0.6936(10) 0.6304(12) 0.3173(6) 0.116(6) Uani 1 1 d . . .
H503 H 0.8136(12) 0.6803(11) 0.3214(5) 0.092(5) Uani 1 1 d . . .
H521 H 0.6851(6) 0.4670(6) 0.7278(4) 0.043(2) Uani 1 1 d . . .
H522 H 0.7556(6) 0.4624(6) 0.7965(4) 0.035(2) Uani 1 1 d . . .
H531 H 0.8023(7) 0.3553(7) 0.7021(5) 0.054(3) Uani 1 1 d . . .
H532 H 0.8651(6) 0.3406(6) 0.7692(5) 0.048(3) Uani 1 1 d . . .
H541 H 0.9248(7) 0.4892(8) 0.7745(5) 0.074(4) Uani 1 1 d . . .
H542 H 0.8600(9) 0.5065(8) 0.7073(6) 0.074(4) Uani 1 1 d . . .
H551 H 0.9753(11) 0.4014(11) 0.6770(7) 0.094(5) Uani 1 1 d . . .
H552 H 1.0505(9) 0.4805(9) 0.7136(7) 0.108(6) Uani 1 1 d . . .
H553 H 1.0367(9) 0.3801(12) 0.7429(8) 0.106(6) Uani 1 1 d . . .
H561 H 0.5548(7) 0.2616(6) 0.7354(4) 0.044(2) Uani 1 1 d . . .
H562 H 0.6759(7) 0.2685(6) 0.7161(4) 0.041(2) Uani 1 1 d . . .
H571 H 0.6190(9) 0.3872(8) 0.6569(5) 0.068(3) Uani 1 1 d . . .
H572 H 0.5061(9) 0.4041(8) 0.6813(5) 0.078(4) Uani 1 1 d . . .
H581 H 0.4327(9) 0.2708(9) 0.6426(4) 0.069(3) Uani 1 1 d . . .
H582 H 0.5449(10) 0.2394(9) 0.6286(4) 0.064(3) Uani 1 1 d . . .
H591 H 0.5366(11) 0.3510(10) 0.5604(5) 0.087(4) Uani 1 1 d . . .
H592 H 0.4264(11) 0.2922(10) 0.5472(6) 0.089(4) Uani 1 1 d . . .
H593 H 0.4263(11) 0.3922(12) 0.5748(5) 0.095(5) Uani 1 1 d . . .
H601 H 0.5367(7) 0.4559(7) 0.7571(4) 0.049(3) Uani 1 1 d . . .
H602 H 0.6048(7) 0.4490(6) 0.8251(4) 0.049(3) Uani 1 1 d . . .
H611 H 0.4422(7) 0.3187(8) 0.7694(6) 0.070(4) Uani 1 1 d . . .
H612 H 0.5041(8) 0.3153(8) 0.8376(6) 0.074(4) Uani 1 1 d . . .
H621 H 0.4278(9) 0.4595(9) 0.8482(7) 0.090(5) Uani 1 1 d . . .
H622 H 0.3651(9) 0.4606(9) 0.7822(6) 0.076(4) Uani 1 1 d . . .
H631 H 0.3336(10) 0.3289(11) 0.8673(7) 0.097(5) Uani 1 1 d . . .
H632 H 0.2679(10) 0.3241(12) 0.7990(8) 0.105(6) Uani 1 1 d . . .
H633 H 0.2421(10) 0.4070(10) 0.8385(7) 0.105(5) Uani 1 1 d . . .
H641 H 0.6423(7) 0.2631(6) 0.8271(3) 0.037(2) Uani 1 1 d . . .
H642 H 0.7549(6) 0.2581(6) 0.8001(3) 0.036(2) Uani 1 1 d . . .
H651 H 0.7289(9) 0.3949(7) 0.8807(4) 0.058(3) Uani 1 1 d . . .
H652 H 0.8393(8) 0.3712(7) 0.8566(4) 0.057(3) Uani 1 1 d . . .
H661 H 0.8299(8) 0.2212(7) 0.8951(4) 0.058(3) Uani 1 1 d . . .
H662 H 0.7334(8) 0.2627(7) 0.9274(4) 0.057(3) Uani 1 1 d . . .
H671 H 0.8695(11) 0.3694(11) 0.9712(5) 0.091(5) Uani 1 1 d . . .
H672 H 0.9603(8) 0.3179(10) 0.9423(5) 0.084(4) Uani 1 1 d . . .
H673 H 0.9076(9) 0.2659(10) 0.9900(5) 0.083(4) Uani 1 1 d . . .

loop_
_atom_site_aniso_label
_atom_site_aniso_U_11
_atom_site_aniso_U_22
_atom_site_aniso_U_33
_atom_site_aniso_U_23
_atom_site_aniso_U_13
_atom_site_aniso_U_12
F1 0.026(2) 0.051(4) 0.049(4) 0.011(3) 0.012(3) 0.004(3)
C1 0.022(2) 0.021(3) 0.026(2) 0.0016(19) 0.009(2) 0.0015(19)
O1 0.022(2) 0.036(4) 0.023(3) -0.003(2) 0.003(2) -0.004(2)
C2 0.024(2) 0.035(3) 0.038(3) 0.005(2) 0.010(2) -0.007(2)
O2 0.024(2) 0.064(4) 0.031(3) 0.003(3) 0.010(2) -0.019(3)
N11 0.0181(14) 0.033(2) 0.0294(19) 0.0037(15) 0.0053(14) -0.0018(15)
C12 0.0182(19) 0.025(3) 0.023(2) 0.0001(19) 0.0014(18) 0.0016(19)
C13 0.024(2) 0.050(4) 0.029(3) 0.003(2) 0.003(2) -0.008(2)
C14 0.035(3) 0.059(4) 0.028(3) 0.001(2) 0.007(2) -0.002(2)
C15 0.025(2) 0.045(3) 0.027(3) -0.004(2) -0.004(2) 0.000(2)
C16 0.020(2) 0.032(3) 0.032(3) 0.001(2) 0.002(2) -0.002(2)
C17 0.021(2) 0.027(3) 0.029(3) 0.003(2) 0.004(2) -0.001(2)
C18 0.029(3) 0.061(5) 0.036(3) -0.008(3) -0.001(2) 0.000(3)
C19 0.041(3) 0.036(4) 0.042(3) -0.003(3) 0.002(3) 0.001(3)
C20 0.055(4) 0.057(5) 0.030(3) -0.001(3) 0.000(3) -0.011(4)
N21 0.0199(15) 0.029(2) 0.027(2) 0.0014(14) 0.0020(15) -0.0014(15)
C22 0.028(2) 0.026(3) 0.027(3) -0.0002(19) 0.005(2) -0.004(2)
C23 0.022(2) 0.045(3) 0.030(3) 0.005(2) 0.000(2) -0.006(2)
C24 0.027(3) 0.064(4) 0.026(3) 0.008(2) 0.002(2) -0.003(3)
C25 0.031(2) 0.043(3) 0.025(3) 0.006(2) 0.005(2) 0.001(2)
C26 0.026(2) 0.049(3) 0.027(3) 0.000(2) 0.010(2) 0.002(2)
C27 0.024(2) 0.035(3) 0.028(3) -0.001(2) 0.003(2) -0.001(2)
C28 0.042(3) 0.045(4) 0.034(3) -0.004(3) 0.009(3) 0.003(3)
C29 0.035(3) 0.044(4) 0.028(3) 0.000(3) 0.010(2) 0.004(3)
C30 0.047(3) 0.037(4) 0.028(3) 0.001(3) 0.009(3) -0.005(3)
N31 0.0287(17) 0.043(2) 0.037(2) 0.0082(15) 0.0151(17) -0.0074(17)
C32 0.028(2) 0.030(3) 0.042(3) 0.009(2) 0.015(2) -0.005(2)
C33 0.048(3) 0.040(4) 0.042(3) 0.001(2) 0.023(3) -0.002(3)
C34 0.059(3) 0.040(4) 0.043(4) 0.004(3) 0.023(3) 0.006(3)
C35 0.059(3) 0.037(3) 0.030(3) -0.003(2) 0.008(2) -0.007(3)
C36 0.031(2) 0.040(3) 0.044(3) -0.001(2) 0.006(2) -0.001(2)
C37 0.038(3) 0.029(3) 0.033(3) -0.001(2) 0.008(2) -0.007(2)
C38 0.098(4) 0.044(4) 0.040(4) -0.009(3) 0.005(3) 0.005(4)
N41 0.0215(16) 0.047(3) 0.041(2) 0.0059(16) 0.0071(17) -0.0092(16)
C42 0.023(2) 0.035(3) 0.038(3) 0.005(2) 0.006(2) -0.007(2)
C43 0.027(2) 0.030(3) 0.048(3) 0.004(2) 0.007(2) 0.000(2)
C44 0.029(3) 0.044(4) 0.051(4) 0.004(3) 0.000(3) 0.003(2)
C45 0.038(3) 0.054(4) 0.044(3) -0.012(3) 0.010(2) -0.013(3)
C46 0.026(2) 0.053(4) 0.042(3) -0.014(2) -0.002(2) 0.001(3)
C47 0.022(2) 0.052(4) 0.042(3) -0.004(2) -0.002(2) -0.006(2)
C48 0.049(3) 0.072(5) 0.058(4) -0.011(4) 0.020(3) -0.011(4)
C49 0.051(4) 0.116(7) 0.038(4) -0.007(4) 0.012(3) -0.009(5)
C50 0.032(3) 0.094(7) 0.041(4) -0.002(4) 0.010(3) 0.013(4)
N51 0.0224(13) 0.0148(17) 0.0318(17) 0.0010(14) 0.0090(13) -0.0001(14)
C52 0.028(2) 0.014(3) 0.038(3) 0.004(2) 0.013(2) 0.003(2)
C53 0.028(2) 0.025(3) 0.036(3) 0.002(2) 0.012(2) 0.001(2)
C54 0.035(3) 0.028(4) 0.057(4) -0.005(3) 0.024(3) -0.004(3)
C55 0.042(4) 0.037(4) 0.093(6) 0.000(4) 0.038(4) -0.011(3)
C56 0.018(2) 0.016(3) 0.029(3) 0.002(2) 0.000(2) -0.002(2)
C57 0.038(3) 0.026(3) 0.037(3) 0.007(2) -0.001(2) 0.002(3)
C58 0.040(3) 0.041(4) 0.037(3) 0.005(3) -0.004(3) -0.006(3)
C59 0.056(4) 0.075(6) 0.035(4) 0.020(4) -0.009(4) 0.003(4)
C60 0.031(2) 0.016(3) 0.036(3) 0.000(3) 0.014(2) 0.007(2)
C61 0.028(2) 0.031(3) 0.049(3) 0.007(3) 0.020(2) 0.005(3)
C62 0.027(3) 0.043(4) 0.053(4) -0.003(3) 0.020(3) 0.009(3)
C63 0.043(4) 0.075(6) 0.072(5) -0.008(4) 0.035(4) -0.003(4)
C64 0.022(2) 0.017(3) 0.029(3) 0.000(2) 0.005(2) 0.002(2)
C65 0.032(2) 0.027(3) 0.029(3) -0.003(2) 0.006(2) -0.008(2)
C66 0.037(3) 0.028(3) 0.029(3) 0.000(2) 0.007(2) -0.003(2)
C67 0.049(4) 0.058(5) 0.024(3) 0.000(3) -0.003(3) -0.011(3)
H111 0.022(4) 0.058(7) 0.046(6) 0.006(4) 0.010(4) -0.010(4)
H131 0.033(5) 0.111(10) 0.050(7) 0.012(6) 0.006(4) -0.013(6)
H141 0.059(6) 0.124(12) 0.042(7) -0.001(6) 0.024(6) -0.010(7)
H161 0.034(5) 0.103(10) 0.049(6) -0.002(6) 0.015(5) -0.018(6)
H171 0.045(5) 0.059(7) 0.037(6) 0.008(5) 0.017(5) -0.001(5)
H181 0.036(6) 0.170(16) 0.059(8) -0.022(8) 0.000(6) -0.004(7)
H182 0.099(9) 0.044(8) 0.068(8) -0.023(6) -0.038(7) 0.033(7)
H191 0.105(9) 0.043(8) 0.067(8) 0.005(6) -0.001(7) -0.002(7)
H192 0.065(7) 0.084(10) 0.068(8) -0.016(6) 0.010(6) 0.002(7)
H201 0.109(10) 0.078(11) 0.069(9) 0.027(8) 0.015(7) -0.014(9)
H202 0.100(9) 0.082(10) 0.069(9) -0.028(8) 0.007(7) 0.004(8)
H203 0.054(7) 0.103(12) 0.073(9) -0.002(7) -0.004(6) -0.028(7)
H211 0.031(4) 0.052(7) 0.039(5) -0.001(4) 0.003(4) -0.001(5)
H231 0.027(4) 0.119(11) 0.038(6) 0.008(6) -0.001(4) -0.012(6)
H241 0.033(5) 0.112(11) 0.042(6) 0.009(6) 0.003(5) -0.019(6)
H261 0.039(5) 0.117(11) 0.048(7) 0.023(6) 0.018(5) 0.003(6)
H271 0.022(4) 0.093(9) 0.055(6) 0.006(5) 0.013(5) -0.005(5)
H281 0.100(8) 0.043(8) 0.036(6) -0.010(5) 0.000(6) 0.010(7)
H282 0.051(6) 0.095(10) 0.056(7) 0.007(6) 0.032(6) 0.014(6)
H291 0.110(10) 0.057(9) 0.060(8) 0.004(7) 0.020(7) 0.013(8)
H292 0.054(6) 0.084(9) 0.052(6) 0.001(6) 0.029(5) 0.008(6)
H301 0.105(9) 0.069(10) 0.050(7) -0.004(7) 0.005(6) -0.025(8)
H302 0.084(9) 0.096(12) 0.051(8) 0.002(7) -0.001(7) 0.020(9)
H303 0.072(7) 0.099(11) 0.053(7) 0.013(6) 0.024(6) -0.002(7)
H311 0.034(5) 0.059(7) 0.057(6) -0.002(5) 0.022(5) -0.005(5)
H331 0.040(5) 0.071(8) 0.059(7) -0.006(5) 0.018(5) 0.017(6)
H341 0.106(9) 0.073(9) 0.058(8) -0.016(6) 0.034(7) 0.006(7)
H361 0.043(6) 0.102(11) 0.086(9) -0.018(7) -0.011(6) 0.035(6)
H371 0.051(5) 0.060(8) 0.050(6) -0.010(5) 0.015(5) 0.013(5)
H411 0.030(4) 0.072(8) 0.042(6) 0.004(5) 0.015(4) -0.002(5)
H431 0.048(6) 0.081(9) 0.049(6) 0.009(5) 0.017(5) 0.007(6)
H441 0.049(6) 0.091(10) 0.057(7) 0.011(6) -0.012(6) 0.021(6)
H461 0.056(6) 0.086(10) 0.073(8) -0.021(7) 0.013(6) 0.018(6)
H471 0.037(5) 0.101(11) 0.070(8) -0.020(7) -0.004(6) 0.035(6)
H481 0.063(7) 0.107(11) 0.061(8) 0.007(7) 0.008(6) -0.058(8)
H482 0.079(8) 0.115(13) 0.078(9) -0.017(8) 0.008(7) 0.059(9)
H491 0.090(9) 0.118(13) 0.063(8) -0.023(8) 0.022(7) -0.059(9)
H492 0.065(8) 0.093(12) 0.066(8) 0.022(7) 0.015(6) 0.035(8)
H501 0.145(14) 0.132(17) 0.059(9) -0.025(9) 0.038(9) 0.005(13)
H502 0.055(8) 0.186(19) 0.105(12) -0.033(11) 0.011(8) -0.009(9)
H503 0.095(10) 0.116(14) 0.065(9) 0.012(8) 0.018(8) -0.021(10)
H521 0.030(4) 0.039(6) 0.058(6) 0.020(5) 0.005(4) 0.004(4)
H522 0.036(4) 0.030(6) 0.038(6) -0.013(4) 0.008(4) -0.007(4)
H531 0.055(6) 0.053(8) 0.057(7) -0.024(6) 0.018(5) -0.016(5)
H532 0.036(5) 0.024(6) 0.090(8) 0.022(5) 0.025(5) 0.015(4)
H541 0.038(5) 0.102(11) 0.082(9) -0.049(8) 0.016(6) -0.033(6)
H542 0.067(7) 0.048(8) 0.117(11) 0.035(8) 0.045(8) -0.009(6)
H551 0.085(9) 0.108(13) 0.102(12) -0.034(10) 0.050(9) 0.000(9)
H552 0.064(7) 0.068(9) 0.216(18) -0.031(10) 0.086(10) -0.031(7)
H553 0.039(6) 0.105(14) 0.182(17) 0.026(12) 0.042(9) 0.006(8)
H561 0.054(5) 0.033(6) 0.044(6) -0.001(4) 0.009(5) -0.021(5)
H562 0.043(5) 0.035(6) 0.045(6) -0.011(4) 0.008(4) 0.010(5)
H571 0.064(7) 0.072(9) 0.061(7) 0.027(6) -0.003(6) -0.011(7)
H572 0.081(8) 0.053(8) 0.095(9) -0.004(7) 0.004(7) 0.042(7)
H581 0.059(7) 0.090(10) 0.052(7) 0.003(6) -0.001(6) -0.015(7)
H582 0.073(7) 0.062(9) 0.046(7) -0.016(6) -0.016(6) 0.004(7)
H591 0.077(8) 0.118(13) 0.063(9) 0.022(7) 0.011(7) -0.004(9)
H592 0.090(9) 0.093(12) 0.069(10) -0.001(8) -0.019(8) -0.020(9)
H593 0.095(10) 0.111(13) 0.071(9) 0.036(9) 0.002(8) 0.045(10)
H601 0.046(5) 0.036(6) 0.065(7) 0.022(5) 0.013(5) 0.011(5)
H602 0.047(5) 0.039(7) 0.061(7) -0.015(5) 0.013(5) 0.003(5)
H611 0.039(5) 0.069(9) 0.112(10) -0.051(8) 0.038(6) -0.023(6)
H612 0.053(6) 0.062(9) 0.116(10) 0.058(8) 0.035(7) 0.012(6)
H621 0.052(7) 0.080(10) 0.147(14) -0.054(10) 0.044(8) -0.009(7)
H622 0.066(7) 0.070(10) 0.098(10) 0.031(8) 0.030(7) 0.018(7)
H631 0.080(8) 0.117(14) 0.102(11) 0.049(10) 0.037(9) -0.003(9)
H632 0.056(7) 0.128(15) 0.138(15) -0.042(12) 0.036(9) -0.031(9)
H633 0.063(7) 0.102(12) 0.163(15) -0.009(10) 0.059(9) 0.009(8)
H641 0.032(4) 0.035(6) 0.042(6) 0.007(4) 0.007(4) -0.003(4)
H642 0.034(4) 0.033(6) 0.040(5) -0.006(4) 0.007(4) 0.018(4)
H651 0.076(7) 0.041(7) 0.044(6) -0.019(5) -0.020(5) 0.015(6)
H652 0.059(6) 0.070(8) 0.038(6) 0.004(5) 0.003(5) -0.033(6)
H661 0.067(6) 0.051(7) 0.049(6) -0.010(5) -0.002(5) 0.021(6)
H662 0.050(5) 0.077(9) 0.051(7) 0.023(5) 0.022(5) -0.004(6)
H671 0.103(10) 0.083(12) 0.070(9) -0.043(8) -0.023(7) 0.005(9)
H672 0.037(5) 0.149(14) 0.063(8) -0.020(7) 0.005(6) -0.031(7)
H673 0.076(8) 0.116(12) 0.044(7) 0.028(8) -0.015(6) -0.001(8)

loop_
_atom_type_symbol
_atom_type_description
_atom_type_scat_dispersion_real
_atom_type_scat_dispersion_imag
_atom_type_scat_source
C C 0.0000 0.0000 'International Tables Vol C Tables 4.2.6.8 and 6.1.1.4'
H H 0.0000 0.0000 'International Tables Vol C Tables 4.2.6.8 and 6.1.1.4'
N N 0.0000 0.0000 'International Tables Vol C Tables 4.2.6.8 and 6.1.1.4'
F F 0.0000 0.0000 'International Tables Vol C Tables 4.2.6.8 and 6.1.1.4'
O O 0.0000 0.0000 'International Tables Vol C Tables 4.2.6.8 and 6.1.1.4'

loop_
_geom_angle_atom_site_label_1
_geom_angle_atom_site_label_2
_geom_angle_atom_site_label_3
_geom_angle
O1 C1 N11 124.5(4)
O1 C1 N21 125.0(4)
N11 C1 N21 110.5(3)
O2 C2 N31 124.3(4)
O2 C2 N41 124.7(4)
N31 C2 N41 111.0(3)
C1 N11 C12 127.0(3)
C1 N11 H111 113.8(6)
C12 N11 H111 119.1(6)
C17 C12 C13 118.5(4)
C17 C12 N11 125.0(4)
C13 C12 N11 116.5(3)
C14 C13 C12 120.5(4)
C14 C13 H131 120.2(7)
C12 C13 H131 119.3(7)
C15 C14 C13 121.7(4)
C15 C14 H141 120.4(7)
C13 C14 H141 117.9(7)
C14 C15 C16 117.0(4)
C14 C15 C18 121.3(4)
C16 C15 C18 121.6(4)
C15 C16 C17 122.4(4)
C15 C16 H161 119.4(6)
C17 C16 H161 118.2(6)
C16 C17 C12 119.9(4)
C16 C17 H171 120.2(6)
C12 C17 H171 119.9(6)
C19 C18 C15 114.9(5)
C19 C18 H181 110.6(9)
C15 C18 H181 108.9(7)
C19 C18 H182 108.6(8)
C15 C18 H182 108.2(7)
H181 C18 H182 105.1(11)
C18 C19 C20 111.2(5)
C18 C19 H191 109.0(8)
C20 C19 H191 108.7(8)
C18 C19 H192 111.5(8)
C20 C19 H192 111.0(8)
H191 C19 H192 105.3(11)
C19 C20 H201 110.3(9)
C19 C20 H202 111.7(9)
H201 C20 H202 107.2(12)
C19 C20 H203 112.8(9)
H201 C20 H203 108.6(12)
H202 C20 H203 106.0(11)
C1 N21 C22 127.0(3)
C1 N21 H211 114.5(6)
C22 N21 H211 118.1(6)
N21 C22 C23 116.7(4)
N21 C22 C27 125.2(4)
C23 C22 C27 118.1(4)
C24 C23 C22 120.9(4)
C24 C23 H231 120.8(6)
C22 C23 H231 118.3(6)
C25 C24 C23 121.6(4)
C25 C24 H241 119.9(6)
C23 C24 H241 118.6(6)
C24 C25 C26 116.9(4)
C24 C25 C28 121.9(4)
C26 C25 C28 121.1(4)
C27 C26 C25 122.6(4)
C27 C26 H261 118.4(7)
C25 C26 H261 119.0(7)
C26 C27 C22 120.0(4)
C26 C27 H271 120.6(6)
C22 C27 H271 119.4(6)
C25 C28 C29 114.7(4)
C25 C28 H281 108.1(7)
C29 C28 H281 108.8(7)
C25 C28 H282 110.6(7)
C29 C28 H282 110.2(8)
H281 C28 H282 103.9(10)
C28 C29 C30 112.0(5)
C28 C29 H291 108.9(8)
C30 C29 H291 111.7(8)
C28 C29 H292 108.5(7)
C30 C29 H292 108.9(7)
H291 C29 H292 106.6(10)
C29 C30 H301 110.8(8)
C29 C30 H302 111.1(8)
H301 C30 H302 108.5(11)
C29 C30 H303 109.8(8)
H301 C30 H303 107.7(11)
H302 C30 H303 108.9(11)
C2 N31 C32 126.2(3)
C2 N31 H311 115.5(6)
C32 N31 H311 118.2(6)
N31 C32 C33 117.8(4)
N31 C32 C37 124.1(4)
C33 C32 C37 118.1(5)
C34 C33 C32 122.0(5)
C34 C33 H331 119.2(7)
C32 C33 H331 118.7(7)
C33 C34 C35 120.7(5)
C33 C34 H341 120.0(8)
C35 C34 H341 119.3(8)
C34 C35 C36 118.4(5)
C34 C35 C38 119.2(4)
C36 C35 C38 122.3(4)
C37 C36 C35 121.0(4)
C37 C36 H361 117.6(7)
C35 C36 H361 121.4(7)
C36 C37 C32 119.6(4)
C36 C37 H371 121.6(6)
C32 C37 H371 118.7(6)
C39 C38 C39A 23.1(6)
C39 C38 C35 115.4(5)
C39A C38 C35 121.2(7)
C39 C38 H381 116.5(9)
C39A C38 H381 123.4(10)
C35 C38 H381 112.9(9)
C39 C38 H382 104.5(8)
C39A C38 H382 81.4(10)
C35 C38 H382 102.7(8)
H381 C38 H382 102.3(11)
C39 C38 H383 88.5(13)
C39A C38 H383 106.8(11)
C35 C38 H383 105.4(10)
H381 C38 H383 40.0(14)
H382 C38 H383 140.0(16)
C39 C38 H384 129.8(10)
C39A C38 H384 110.9(11)
C35 C38 H384 108.9(10)
H381 C38 H384 61.8(15)
H382 C38 H384 41.6(14)
H383 C38 H384 101.5(14)
C38 C39 C40 110.7(7)
C38 C39 H391 111.0(9)
C40 C39 H391 108.3(9)
C38 C39 H392 108.7(9)
C40 C39 H392 109.4(9)
H391 C39 H392 108.6(11)
C38 C39 H394 140.0(16)
C40 C39 H394 108.8(15)
H391 C39 H394 48(2)
H392 C39 H394 63(2)
C39 C40 H401 110.7(10)
C39 C40 H402 110.3(11)
H401 C40 H402 108.4(13)
C39 C40 H403 112.5(10)
H401 C40 H403 108.4(13)
H402 C40 H403 106.4(13)
C39 C40 H404 119.1(19)
H401 C40 H404 63(2)
H402 C40 H404 130(2)
H403 C40 H404 46(2)
C39 C40 H405 123.0(19)
H401 C40 H405 55.6(17)
H402 C40 H405 52.9(17)
H403 C40 H405 124(2)
H404 C40 H405 103(2)
C39 C40 H406 122(2)
H401 C40 H406 126(2)
H402 C40 H406 43.9(18)
H403 C40 H406 62.8(19)
H404 C40 H406 98(2)
H405 C40 H406 84.5(17)
C38 C39A C40A 117.2(11)
C38 C39A H391 115.2(13)
C40A C39A H391 126.6(12)
C38 C39A H393 109.5(13)
C40A C39A H393 109.9(13)
H391 C39A H393 59.6(18)
C38 C39A H394 107.8(12)
C40A C39A H394 107.3(12)
H391 C39A H394 45.3(16)
H393 C39A H394 104.4(16)
C39A C40A H401 110.4(15)
C39A C40A H402 91.9(17)
H401 C40A H402 124(2)
C39A C40A H403 105.3(14)
H401 C40A H403 98.8(17)
H402 C40A H403 125(2)
C39A C40A H404 116(2)
H401 C40A H404 56.4(19)
H402 C40A H404 151(2)
H403 C40A H404 42.4(19)
C39A C40A H405 117(2)
H401 C40A H405 58.5(18)
H402 C40A H405 66(2)
H403 C40A H405 137(2)
H404 C40A H405 105.9(17)
C39A C40A H406 108(3)
H401 C40A H406 142(3)
H402 C40A H406 56(2)
H403 C40A H406 69(2)
H404 C40A H406 104.6(17)
H405 C40A H406 104.9(18)
C2 N41 C42 125.5(3)
C2 N41 H411 114.9(6)
C42 N41 H411 119.3(6)
N41 C42 C47 124.4(4)
N41 C42 C43 118.2(4)
C47 C42 C43 117.3(4)
C44 C43 C42 120.2(5)
C44 C43 H431 120.7(7)
C42 C43 H431 119.1(7)
C45 C44 C43 122.5(5)
C45 C44 H441 119.3(7)
C43 C44 H441 118.1(7)
C44 C45 C46 116.6(5)
C44 C45 C48 123.7(5)
C46 C45 C48 119.7(5)
C47 C46 C45 121.6(5)
C47 C46 H461 119.0(8)
C45 C46 H461 119.3(8)
C46 C47 C42 121.7(5)
C46 C47 H471 119.1(7)
C42 C47 H471 119.2(7)
C49 C48 C45 115.5(5)
C49 C48 H481 107.6(9)
C45 C48 H481 110.0(8)
C49 C48 H482 107.4(9)
C45 C48 H482 107.1(8)
H481 C48 H482 109.1(11)
C48 C49 C50 113.3(5)
C48 C49 H491 109.5(10)
C50 C49 H491 109.9(9)
C48 C49 H492 105.9(10)
C50 C49 H492 108.3(9)
H491 C49 H492 109.7(11)
C49 C50 H501 112.7(10)
C49 C50 H502 108.2(9)
H501 C50 H502 105.5(14)
C49 C50 H503 112.9(10)
H501 C50 H503 110.4(12)
H502 C50 H503 106.6(13)
C60 N51 C64 110.2(3)
C60 N51 C52 106.9(3)
C64 N51 C52 111.3(3)
C60 N51 C56 111.0(3)
C64 N51 C56 106.9(3)
C52 N51 C56 110.6(3)
N51 C52 C53 115.2(4)
N51 C52 H521 105.6(5)
C53 C52 H521 110.7(6)
N51 C52 H522 105.5(5)
C53 C52 H522 111.3(6)
H521 C52 H522 108.1(8)
C52 C53 C54 108.7(4)
C52 C53 H531 112.5(6)
C54 C53 H531 108.6(6)
C52 C53 H532 111.7(6)
C54 C53 H532 108.5(6)
H531 C53 H532 106.8(9)
C55 C54 C53 112.4(5)
C55 C54 H541 109.1(7)
C53 C54 H541 108.4(8)
C55 C54 H542 110.1(7)
C53 C54 H542 109.0(7)
H541 C54 H542 107.8(11)
C54 C55 H551 110.9(9)
C54 C55 H552 111.0(8)
H551 C55 H552 105.9(13)
C54 C55 H553 111.6(9)
H551 C55 H553 108.4(13)
H552 C55 H553 108.8(12)
C57 C56 N51 115.5(4)
C57 C56 H561 110.8(6)
N51 C56 H561 106.4(6)
C57 C56 H562 110.7(6)
N51 C56 H562 105.6(6)
H561 C56 H562 107.4(8)
C56 C57 C58 110.4(4)
C56 C57 H571 109.3(7)
C58 C57 H571 109.9(8)
C56 C57 H572 111.7(8)
C58 C57 H572 110.6(8)
H571 C57 H572 104.7(10)
C59 C58 C57 111.6(6)
C59 C58 H581 109.1(8)
C57 C58 H581 108.1(8)
C59 C58 H582 112.5(8)
C57 C58 H582 110.1(7)
H581 C58 H582 105.1(11)
C58 C59 H591 110.1(9)
C58 C59 H592 109.8(10)
H591 C59 H592 107.1(13)
C58 C59 H593 115.0(9)
H591 C59 H593 106.0(14)
H592 C59 H593 108.5(12)
N51 C60 C61 116.4(4)
N51 C60 H601 107.2(6)
C61 C60 H601 109.1(6)
N51 C60 H602 106.2(6)
C61 C60 H602 111.1(6)
H601 C60 H602 106.3(8)
C62 C61 C60 110.4(4)
C62 C61 H611 109.8(7)
C60 C61 H611 112.0(7)
C62 C61 H612 108.4(7)
C60 C61 H612 110.7(6)
H611 C61 H612 105.4(11)
C61 C62 C63 111.4(5)
C61 C62 H621 110.1(7)
C63 C62 H621 111.4(8)
C61 C62 H622 109.6(7)
C63 C62 H622 110.0(8)
H621 C62 H622 104.1(12)
C62 C63 H631 108.3(9)
C62 C63 H632 113.5(9)
H631 C63 H632 106.6(15)
C62 C63 H633 113.5(10)
H631 C63 H633 107.4(13)
H632 C63 H633 107.1(12)
N51 C64 C65 114.9(4)
N51 C64 H641 106.3(6)
C65 C64 H641 112.4(6)
N51 C64 H642 107.1(6)
C65 C64 H642 108.6(6)
H641 C64 H642 107.3(8)
C64 C65 C66 109.4(4)
C64 C65 H651 112.4(7)
C66 C65 H651 109.3(7)
C64 C65 H652 110.1(7)
C66 C65 H652 108.6(7)
H651 C65 H652 106.9(10)
C65 C66 C67 113.1(5)
C65 C66 H661 110.0(7)
C67 C66 H661 107.3(7)
C65 C66 H662 108.8(7)
C67 C66 H662 109.8(7)
H661 C66 H662 107.7(10)
C66 C67 H671 111.2(9)
C66 C67 H672 109.8(8)
H671 C67 H672 108.5(13)
C66 C67 H673 112.7(9)
H671 C67 H673 110.2(12)
H672 C67 H673 104.0(11)

loop_
_geom_bond_atom_site_label_1
_geom_bond_atom_site_label_2
_geom_bond_distance
C1 O1 1.228(5)
C1 N11 1.369(5)
C1 N21 1.372(5)
C2 O2 1.230(6)
C2 N31 1.364(5)
C2 N41 1.379(5)
N11 C12 1.401(5)
N11 H111 1.049(9)
C12 C17 1.391(5)
C12 C13 1.399(6)
C13 C14 1.390(6)
C13 H131 1.092(11)
C14 C15 1.390(6)
C14 H141 1.095(13)
C15 C16 1.391(6)
C15 C18 1.514(7)
C16 C17 1.391(6)
C16 H161 1.092(11)
C17 H171 1.078(11)
C18 C19 1.500(8)
C18 H181 1.095(15)
C18 H182 1.10(2)
C19 C20 1.531(8)
C19 H191 1.084(18)
C19 H192 1.065(17)
C20 H201 1.07(2)
C20 H202 1.092(18)
C20 H203 1.064(17)
N21 C22 1.396(5)
N21 H211 1.007(11)
C22 C23 1.399(6)
C22 C27 1.399(6)
C23 C24 1.395(6)
C23 H231 1.061(12)
C24 C25 1.390(6)
C24 H241 1.069(12)
C25 C26 1.397(6)
C25 C28 1.514(6)
C26 C27 1.386(6)
C26 H261 1.091(12)
C27 H271 1.068(12)
C28 C29 1.517(7)
C28 H281 1.110(16)
C28 H282 1.064(13)
C29 C30 1.532(7)
C29 H291 1.02(2)
C29 H292 1.122(12)
C30 H301 1.11(2)
C30 H302 1.03(2)
C30 H303 1.074(16)
N31 C32 1.386(6)
N31 H311 1.043(10)
C32 C33 1.388(7)
C32 C37 1.400(6)
C33 C34 1.371(7)
C33 H331 1.098(13)
C34 C35 1.373(7)
C34 H341 1.080(15)
C35 C36 1.405(7)
C35 C38 1.507(7)
C36 C37 1.393(7)
C36 H361 1.103(13)
C37 H371 1.091(13)
C38 C39 1.473(8)
C38 C39A 1.495(11)
C38 H381 1.050(12)
C38 H382 1.158(12)
C38 H383 1.139(13)
C38 H384 1.086(13)
C39 C40 1.520(10)
C39 H391 1.105(12)
C39 H392 1.065(12)
C39 H394 0.777(19)
C40 H401 1.078(13)
C40 H402 1.079(13)
C40 H403 1.066(13)
C40 H404 0.95(3)
C40 H405 1.26(3)
C40 H406 1.32(2)
C39A C40A 1.510(13)
C39A H391 1.01(2)
C39A H393 1.083(14)
C39A H394 1.122(14)
C40A H401 1.16(2)
C40A H402 0.81(3)
C40A H403 1.13(2)
C40A H404 1.087(15)
C40A H405 1.091(16)
C40A H406 1.097(16)
N41 C42 1.390(5)
N41 H411 1.013(11)
C42 C47 1.401(6)
C42 C43 1.400(6)
C43 C44 1.398(7)
C43 H431 1.096(13)
C44 C45 1.382(7)
C44 H441 1.108(13)
C45 C46 1.408(7)
C45 C48 1.528(7)
C46 C47 1.374(7)
C46 H461 1.096(14)
C47 H471 1.113(13)
C48 C49 1.475(9)
C48 H481 1.100(17)
C48 H482 1.131(18)
C49 C50 1.520(9)
C49 H491 1.09(2)
C49 H492 1.05(2)
C50 H501 1.05(3)
C50 H502 1.104(17)
C50 H503 1.06(2)
N51 C60 1.511(5)
N51 C64 1.512(5)
N51 C52 1.514(5)
N51 C56 1.523(5)
C52 C53 1.520(6)
C52 H521 1.113(12)
C52 H522 1.096(12)
C53 C54 1.530(7)
C53 H531 1.079(14)
C53 H532 1.086(14)
C54 C55 1.510(8)
C54 H541 1.083(16)
C54 H542 1.086(18)
C55 H551 1.06(2)
C55 H552 1.107(16)
C55 H553 1.07(2)
C56 C57 1.513(6)
C56 H561 1.091(12)
C56 H562 1.083(12)
C57 C58 1.525(7)
C57 H571 1.078(16)
C57 H572 1.110(15)
C58 C59 1.513(8)
C58 H581 1.074(17)
C58 H582 1.01(2)
C59 H591 1.05(2)
C59 H592 1.05(2)
C59 H593 1.07(2)
C60 C61 1.518(6)
C60 H601 1.098(13)
C60 H602 1.108(14)
C61 C62 1.518(7)
C61 H611 1.066(16)
C61 H612 1.128(14)
C62 C63 1.524(8)
C62 H621 1.06(2)
C62 H622 1.092(18)
C63 H631 1.13(2)
C63 H632 1.07(2)
C63 H633 1.061(18)
C64 C65 1.514(6)
C64 H641 1.076(12)
C64 H642 1.095(11)
C65 C66 1.516(7)
C65 H651 1.056(15)
C65 H652 1.083(13)
C66 C67 1.521(7)
C66 H661 1.101(14)
C66 H662 1.083(12)
C67 H671 1.03(2)
C67 H672 1.088(15)
C67 H673 1.087(17)

loop_
_geom_hbond_atom_site_label_D
_geom_hbond_atom_site_label_H
_geom_hbond_atom_site_label_A
_geom_hbond_distance_DH
_geom_hbond_distance_HA
_geom_hbond_distance_DA
_geom_hbond_angle_DHA
N11 H111 F1 1.049(9) 1.696(9) 2.697(6) 158.0(8)
N21 H211 F1 1.007(11) 1.750(11) 2.704(6) 156.6(8)
N31 H311 F1 1.043(10) 1.731(10) 2.716(6) 155.7(9)
N41 H411 F1 1.013(11) 1.796(10) 2.747(6) 154.8(8)
